data_4133826
loop_
_publ_author_name
'Fiorito, Daniele'
'Liu, Yangbin'
'Besnard, Celine'
'Mazet, Cl\'ement'

_publ_section_title
;
 Direct Access to Chiral Secondary Amides by Copper-Catalyzed Borylative
 Carboxamidation of Vinylarenes with Isocyanates.
;
_journal_name_full 'Journal of the American Chemical Society'
_journal_paper_doi 10.1021/jacs.9b12297
_journal_year 2019
_chemical_absolute_configuration ad
_chemical_formula_moiety 'C25 H33 B N2 O4'
_chemical_formula_sum 'C25 H33 B N2 O4'
_chemical_formula_weight 436.34
_space_group_crystal_system monoclinic
_space_group_IT_number 4
_space_group_name_Hall 'P 2yb'
_space_group_name_H-M_alt 'P 1 21 1'
_atom_sites_solution_hydrogens mixed
_atom_sites_solution_primary dual
_audit_creation_date 2019-02-25
_audit_creation_method
;
Olex2 1.2
(compiled 2018.05.29 svn.r3508 for OlexSys, GUI svn.r5506)
;
_cell_angle_alpha 90
_cell_angle_beta 107.0531(15)
_cell_angle_gamma 90
_cell_formula_units_Z 2
_cell_length_a 6.61682(10)
_cell_length_b 16.7208(2)
_cell_length_c 11.20335(16)
_cell_measurement_reflns_used 13091
_cell_measurement_temperature 180.01(10)
_cell_measurement_theta_max 70.8840
_cell_measurement_theta_min 4.1110
_cell_volume 1185.02(3)
_computing_cell_refinement 'CrysAlisPro 1.171.39.46 (Rigaku OD, 2018)'
_computing_data_collection 'CrysAlisPro 1.171.39.46 (Rigaku OD, 2018)'
_computing_data_reduction 'CrysAlisPro 1.171.39.46 (Rigaku OD, 2018)'
_computing_molecular_graphics 'Olex2 (Dolomanov et al., 2009)'
_computing_publication_material 'Olex2 (Dolomanov et al., 2009)'
_computing_structure_refinement 'ShelXL (Sheldrick, 2015)'
_computing_structure_solution 'ShelXT (Sheldrick, 2015)'
_diffrn_ambient_environment N~2~
_diffrn_ambient_temperature 180.01(10)
_diffrn_detector 'CCD plate'
_diffrn_detector_area_resol_mean 10.4670
_diffrn_detector_type Atlas
_diffrn_measured_fraction_theta_full 1.000
_diffrn_measured_fraction_theta_max 0.995
_diffrn_measurement_details
;
List of Runs (angles in degrees, time in seconds):

  # Type    Start    End  Width  t~exp~   \w     \q     \k     \f   Frames
--------------------------------------------------------------------------
  1  \w   -112.00 -37.00   1.00    1.00    --  -42.25 -38.00   0.00   75
  2  \w    -67.00  36.00   1.00    1.00    --  -42.25  19.00-180.00  103
  3  \w    -69.00  27.00   1.00    1.00    --  -42.25  57.00 -90.00   96
  4  \w     12.00  74.00   1.00    1.00    --   42.25 -99.00  30.00   62
  5  \w     57.00 110.00   1.00    2.00    --  100.00 -30.00 150.00   53
  6  \w     20.00 102.00   1.00    2.00    --  100.00 -94.00-150.00   82
  7  \w     85.00 130.00   1.00    2.00    --  100.00 -77.00-120.00   45
  8  \w     28.00 113.00   1.00    2.00    --  100.00-125.00  90.00   85
  9  \w     70.00 155.00   1.00    2.00    --  100.00  77.00 150.00   85
 10  \w     78.00 170.00   1.00    2.00    --  100.00  61.00  60.00   92
 11  \w     33.00  60.00   1.00    2.00    --  100.00 -61.00 -90.00   27
 12  \w     95.00 128.00   1.00    2.00    --  100.00 -61.00 -90.00   33
 13  \w    115.00 142.00   1.00    2.00    --  100.00 -15.00  60.00   27
 14  \w     64.00 118.00   1.00    2.00    --  100.00-125.00 -60.00   54
 15  \w     32.00  59.00   1.00    2.00    --  100.00 -15.00  60.00   27
 16  \w     21.00  47.00   1.00    2.00    --  100.00 -94.00-180.00   26
 17  \w     43.00 110.00   1.00    2.00    --  100.00 -94.00  90.00   67
 18  \w     58.00 166.00   1.00    2.00    --  100.00  15.00   0.00  108
 19  \w    -43.00  15.00   1.00    1.00    --  -42.25  96.00 -76.00   58
 20  \w      2.00  27.00   1.00    1.00    --   38.00  90.00  16.94   25
 21  \w    -70.00 -29.00   1.00    1.00    --  -42.25 -38.00 -90.00   41
 22  \w    -54.00 -16.00   1.00    1.00    --  -42.25 -57.00-180.00   38
 23  \w   -111.00 -62.00   1.00    1.00    --  -42.25 -57.00-180.00   49
 24  \w     17.00  43.00   1.00    1.00    --   42.25  57.00   0.00   26
 25  \w     18.00  44.00   1.00    1.00    --   50.00  82.00 132.32   26
 26  \w     18.00  43.00   1.00    1.00    --   50.00  80.00-153.58   25
 27  \w     18.00  45.00   1.00    1.00    --   50.00  80.00  95.65   27
 28  \w     18.00  43.00   1.00    1.00    --   50.00  81.00-110.75   25
 29  \w     18.00  43.00   1.00    1.00    --   50.00  81.00  54.76   25
 30  \w    102.00 127.00   1.00    1.00    --   54.00  75.00 -50.68   25
 31  \w     25.00  52.00   1.00    1.00    --   54.00  75.00 -50.68   27
 32  \w     31.00  60.00   1.00    1.00    --   62.00  77.00 124.11   29
 33  \w     91.00 118.00   1.00    1.00    --   62.00  76.00 179.57   27
 34  \w     32.00  57.00   1.00    1.00    --   62.00  74.00 -16.02   25
 35  \w     32.00  73.00   1.00    1.00    --   62.00  76.00 179.57   41
 36  \w     32.00  67.00   1.00    1.00    --   62.00  75.00  71.27   35
 37  \w     36.00  73.00   1.00    1.00    --   66.00  75.00 167.65   37
 38  \w     40.00  73.00   1.00    1.00    --   70.00  75.00   1.21   33
 39  \w     43.00  69.00   1.00    2.00    --   74.00  77.00-122.66   26
 40  \w     43.00  72.00   1.00    2.00    --   74.00  77.00 132.39   29
 41  \w     44.00  71.00   1.00    2.00    --   74.00  77.00 -90.49   27
 42  \w    104.00 135.00   1.00    2.00    --  100.00  77.00  30.00   31
 43  \w     69.00  98.00   1.00    2.00    --  100.00  77.00  30.00   29
 44  \w     69.00  95.00   1.00    2.00    --  100.00  77.00 -90.00   26
 45  \w     69.00  95.00   1.00    2.00    --  100.00  77.00 -30.00   26
 46  \w     73.00 100.00   1.00    2.00    --  100.00  61.00 -60.00   27
 47  \w     54.00 101.00   1.00    2.00    --  100.00 -61.00  90.00   47
 48  \w    134.00 171.00   1.00    2.00    --  100.00  77.00-120.00   37
 49  \w     98.00 131.00   1.00    2.00    --  100.00  77.00-120.00   33
 50  \w     69.00  96.00   1.00    2.00    --  100.00  77.00-120.00   27
 51  \w     69.00 135.00   1.00    2.00    --  100.00  77.00-180.00   66
 52  \w     99.00 171.00   1.00    2.00    --  100.00  77.00 120.00   72
 53  \w     71.00  98.00   1.00    2.00    --  100.00  77.00 120.00   27
 54  \w    124.00 166.00   1.00    2.00    --  100.00  77.00  90.00   42
 55  \w     69.00 123.00   1.00    2.00    --  100.00  77.00  90.00   54
 56  \w     74.00  99.00   1.00    2.00    --  100.00  61.00   0.00   25
 57  \w     72.00 117.00   1.00    2.00    --  100.00  77.00   0.00   45
 58  \w     69.00  97.00   1.00    2.00    --  100.00  77.00 -60.00   28
 59  \w     69.00  96.00   1.00    2.00    --  100.00  77.00  60.00   27
 60  \w     69.00 163.00   1.00    2.00    --  100.00  77.00-150.00   94
 61  \w    142.00 169.00   1.00    2.00    --  100.00  77.00 -90.00   27
;
_diffrn_measurement_device 'four-circle diffractometer'
_diffrn_measurement_device_type 'SuperNova, Dual, Cu at home/near, Atlas'
_diffrn_measurement_method '\w scans'
_diffrn_orient_matrix_type 'CrysAlisPro convention (1999,Acta A55,543-557)'
_diffrn_orient_matrix_UB_11 -0.1093107000
_diffrn_orient_matrix_UB_12 0.0572249000
_diffrn_orient_matrix_UB_13 -0.1072681000
_diffrn_orient_matrix_UB_21 -0.0119551000
_diffrn_orient_matrix_UB_22 0.0645544000
_diffrn_orient_matrix_UB_23 0.0957834000
_diffrn_orient_matrix_UB_31 0.2173048000
_diffrn_orient_matrix_UB_32 0.0323965000
_diffrn_orient_matrix_UB_33 -0.0013816000
_diffrn_radiation_monochromator mirror
_diffrn_radiation_probe x-ray
_diffrn_radiation_type CuK\a
_diffrn_radiation_wavelength 1.54184
_diffrn_reflns_av_R_equivalents 0.0231
_diffrn_reflns_av_unetI/netI 0.0151
_diffrn_reflns_Laue_measured_fraction_full 1.000
_diffrn_reflns_Laue_measured_fraction_max 0.995
_diffrn_reflns_limit_h_max 8
_diffrn_reflns_limit_h_min -7
_diffrn_reflns_limit_k_max 20
_diffrn_reflns_limit_k_min -20
_diffrn_reflns_limit_l_max 13
_diffrn_reflns_limit_l_min -13
_diffrn_reflns_number 20860
_diffrn_reflns_point_group_measured_fraction_full 1.000
_diffrn_reflns_point_group_measured_fraction_max 0.995
_diffrn_reflns_theta_full 67.684
_diffrn_reflns_theta_max 70.887
_diffrn_reflns_theta_min 4.127
_diffrn_source 'micro-focus sealed X-ray tube'
_diffrn_source_type 'SuperNova (Cu) X-ray Source'
_exptl_absorpt_coefficient_mu 0.654
_exptl_absorpt_correction_T_max 1.000
_exptl_absorpt_correction_T_min 0.645
_exptl_absorpt_correction_type gaussian
_exptl_absorpt_process_details
;
CrysAlisPro 1.171.39.46 (Rigaku Oxford Diffraction, 2018)
Numerical absorption correction based on gaussian integration over
			a multifaceted crystal model
Empirical absorption correction using spherical harmonics,
 implemented in SCALE3 ABSPACK scaling algorithm.
;
_exptl_crystal_colour colourless
_exptl_crystal_colour_primary colourless
_exptl_crystal_density_diffrn 1.223
_exptl_crystal_description needle
_exptl_crystal_F_000 468
_exptl_crystal_size_max 0.701
_exptl_crystal_size_mid 0.091
_exptl_crystal_size_min 0.062
_refine_diff_density_max 0.144
_refine_diff_density_min -0.193
_refine_diff_density_rms 0.038
_refine_ls_abs_structure_details
;
 Refined as an inversion twin.
The Flack x determined using 2019 quotients [(I+)-(I-)]/[(I+)+(I-)]
 (Parsons, Flack and Wagner, Acta Cryst. B69 (2013) 249-259).
is 0.05(6)
;
_refine_ls_abs_structure_Flack -0.05(19)
_refine_ls_extinction_method none
_refine_ls_goodness_of_fit_ref 1.047
_refine_ls_hydrogen_treatment mixed
_refine_ls_matrix_type full
_refine_ls_number_parameters 297
_refine_ls_number_reflns 4509
_refine_ls_number_restraints 1
_refine_ls_restrained_S_all 1.047
_refine_ls_R_factor_all 0.0318
_refine_ls_R_factor_gt 0.0305
_refine_ls_shift/su_max 0.000
_refine_ls_shift/su_mean 0.000
_refine_ls_structure_factor_coef Fsqd
_refine_ls_weighting_details 'w=1/[\s^2^(Fo^2^)+(0.0465P)^2^+0.1427P] where P=(Fo^2^+2Fc^2^)/3'
_refine_ls_weighting_scheme calc
_refine_ls_wR_factor_gt 0.0768
_refine_ls_wR_factor_ref 0.0782
_reflns_Friedel_coverage 0.930
_reflns_Friedel_fraction_full 1.000
_reflns_Friedel_fraction_max 0.995
_reflns_number_gt 4357
_reflns_number_total 4509
_reflns_threshold_expression 'I > 2\s(I)'
_cod_data_source_file ja9b12297_si_004.cif
_cod_data_source_block yl9-42-bpin
_cod_database_code 4133826
_shelx_shelxl_version_number 2017/1
_chemical_oxdiff_formula 'C25 H33 B1 N2 O4'
_shelx_space_group_comment
;
The symmetry employed for this shelxl refinement is uniquely defined
by the following loop, which should always be used as a source of
symmetry information in preference to the above space-group names.
They are only intended as comments.
;
_reflns_odcompleteness_completeness 99.95
_reflns_odcompleteness_iscentric 1
_reflns_odcompleteness_theta 66.97
_olex2_refinement_description
;
1. Twinned data refinement
 Scales: 1.05(19)
 -0.05(19)
2. Fixed Uiso
 At 1.2 times of:
  All C(H) groups, All C(H,H) groups, All N(H) groups
 At 1.5 times of:
  All C(H,H,H) groups
3.a Ternary CH refined with riding coordinates:
 C13(H13)
3.b Secondary CH2 refined with riding coordinates:
 C2(H2A,H2B), C3(H3A,H3B), C5(H5A,H5B), C6(H6A,H6B), C23(H23A,H23B)
3.c Aromatic/amide H refined with riding coordinates:
 C8(H8), C9(H9), C11(H11), C12(H12), C18(H18), C19(H19), C20(H20), C21(H21),
 C22(H22)
3.d Idealised Me refined as rotating group:
 C27(H27A,H27B,H27C), C28(H28A,H28B,H28C), C30(H30A,H30B,H30C), C31(H31A,H31B,
 H31C)
;
_olex2_submission_special_instructions 'No special instructions were received'
_oxdiff_exptl_absorpt_empirical_details
;
Empirical correction (ABSPACK) includes:
- Absorption correction using spherical harmonics
- Frame scaling
;
_oxdiff_exptl_absorpt_empirical_full_max 1.251
_oxdiff_exptl_absorpt_empirical_full_min 0.865

loop_
_space_group_symop_operation_xyz
'x, y, z'
'-x, y+1/2, -z'

loop_
_atom_site_label
_atom_site_type_symbol
_atom_site_fract_x
_atom_site_fract_y
_atom_site_fract_z
_atom_site_U_iso_or_equiv
_atom_site_adp_type
_atom_site_occupancy
_atom_site_site_symmetry_order
_atom_site_calc_flag
_atom_site_refinement_flags_posn
O1 O 1.2678(3) 0.81474(11) 1.11828(17) 0.0557(5) Uani 1 1 d .
O15 O 0.2914(2) 0.50399(11) 0.46620(14) 0.0438(4) Uani 1 1 d .
O25 O -0.0247(2) 0.34626(8) 0.58471(12) 0.0296(3) Uani 1 1 d .
O32 O 0.2885(2) 0.29689(8) 0.57045(13) 0.0314(3) Uani 1 1 d .
N4 N 1.0350(3) 0.69988(10) 0.94426(16) 0.0321(4) Uani 1 1 d .
N16 N 0.6132(3) 0.45729(10) 0.46627(14) 0.0284(3) Uani 1 1 d .
H16 H 0.725(4) 0.4349(15) 0.510(2) 0.034 Uiso 1 1 d R
C2 C 1.3686(4) 0.74739(19) 1.0859(3) 0.0661(8) Uani 1 1 d .
H2A H 1.488529 0.731609 1.158334 0.079 Uiso 1 1 calc R
H2B H 1.426329 0.761788 1.016613 0.079 Uiso 1 1 calc R
C3 C 1.2201(4) 0.67716(15) 1.0466(3) 0.0507(6) Uani 1 1 d .
H3A H 1.294729 0.632520 1.019606 0.061 Uiso 1 1 calc R
H3B H 1.174406 0.658561 1.118528 0.061 Uiso 1 1 calc R
C5 C 0.9354(4) 0.77085(13) 0.9756(2) 0.0417(5) Uani 1 1 d .
H5A H 0.875090 0.758750 1.044652 0.050 Uiso 1 1 calc R
H5B H 0.818824 0.788164 0.902376 0.050 Uiso 1 1 calc R
C6 C 1.0973(5) 0.83712(15) 1.0145(3) 0.0585(7) Uani 1 1 d .
H6A H 1.151875 0.850646 0.943583 0.070 Uiso 1 1 calc R
H6B H 1.028579 0.885436 1.035743 0.070 Uiso 1 1 calc R
C7 C 0.9035(3) 0.63765(11) 0.88037(16) 0.0267(4) Uani 1 1 d .
C8 C 0.6831(3) 0.64448(11) 0.83913(17) 0.0295(4) Uani 1 1 d .
H8 H 0.617277 0.690886 0.859543 0.035 Uiso 1 1 calc R
C9 C 0.5591(3) 0.58406(11) 0.76851(17) 0.0269(4) Uani 1 1 d .
H9 H 0.410019 0.590705 0.740411 0.032 Uiso 1 1 calc R
C10 C 0.6466(3) 0.51456(10) 0.73800(16) 0.0238(3) Uani 1 1 d .
C11 C 0.8657(3) 0.50744(11) 0.78107(17) 0.0272(4) Uani 1 1 d .
H11 H 0.930417 0.460193 0.762565 0.033 Uiso 1 1 calc R
C12 C 0.9919(3) 0.56716(12) 0.85002(17) 0.0288(4) Uani 1 1 d .
H12 H 1.140960 0.560288 0.877249 0.035 Uiso 1 1 calc R
C13 C 0.5155(3) 0.44849(11) 0.65864(16) 0.0247(4) Uani 1 1 d .
H13 H 0.604105 0.399018 0.670680 0.030 Uiso 1 1 calc R
C14 C 0.4594(3) 0.47240(11) 0.52072(17) 0.0268(4) Uani 1 1 d .
C17 C 0.6037(3) 0.47111(11) 0.33938(17) 0.0289(4) Uani 1 1 d .
C18 C 0.4172(4) 0.46150(14) 0.24340(19) 0.0397(5) Uani 1 1 d .
H18 H 0.289742 0.447885 0.261249 0.048 Uiso 1 1 calc R
C19 C 0.4197(4) 0.47204(17) 0.1212(2) 0.0496(6) Uani 1 1 d .
H19 H 0.292510 0.465268 0.055250 0.060 Uiso 1 1 calc R
C20 C 0.6027(4) 0.49214(15) 0.0932(2) 0.0475(6) Uani 1 1 d .
H20 H 0.601757 0.499259 0.008937 0.057 Uiso 1 1 calc R
C21 C 0.7873(4) 0.50177(14) 0.1893(2) 0.0438(5) Uani 1 1 d .
H21 H 0.914063 0.516012 0.171096 0.053 Uiso 1 1 calc R
C22 C 0.7886(3) 0.49075(12) 0.31261(19) 0.0343(4) Uani 1 1 d .
H22 H 0.916459 0.496712 0.378331 0.041 Uiso 1 1 calc R
C23 C 0.3121(3) 0.42873(11) 0.69142(18) 0.0290(4) Uani 1 1 d .
H23A H 0.218958 0.476314 0.675418 0.035 Uiso 1 1 calc R
H23B H 0.347766 0.416061 0.781540 0.035 Uiso 1 1 calc R
C26 C -0.0681(3) 0.26416(12) 0.5347(2) 0.0335(4) Uani 1 1 d .
C27 C -0.2819(4) 0.26289(16) 0.4382(3) 0.0496(6) Uani 1 1 d .
H27A H -0.391576 0.274812 0.478359 0.074 Uiso 1 1 calc GR
H27B H -0.307288 0.209844 0.399483 0.074 Uiso 1 1 calc GR
H27C H -0.285721 0.303182 0.374059 0.074 Uiso 1 1 calc GR
C28 C -0.0710(5) 0.21108(15) 0.6452(3) 0.0496(6) Uani 1 1 d .
H28A H 0.071041 0.209006 0.704628 0.074 Uiso 1 1 calc GR
H28B H -0.115802 0.156975 0.615310 0.074 Uiso 1 1 calc GR
H28C H -0.170063 0.233210 0.686659 0.074 Uiso 1 1 calc GR
C29 C 0.1225(3) 0.24871(11) 0.48490(19) 0.0311(4) Uani 1 1 d .
C30 C 0.1964(4) 0.16249(13) 0.4925(2) 0.0409(5) Uani 1 1 d .
H30A H 0.313328 0.157836 0.455768 0.061 Uiso 1 1 calc GR
H30B H 0.079194 0.128254 0.446485 0.061 Uiso 1 1 calc GR
H30C H 0.244457 0.145681 0.580086 0.061 Uiso 1 1 calc GR
C31 C 0.0923(4) 0.28246(15) 0.3553(2) 0.0420(5) Uani 1 1 d .
H31A H 0.043796 0.337996 0.352559 0.063 Uiso 1 1 calc GR
H31B H -0.013312 0.250586 0.294238 0.063 Uiso 1 1 calc GR
H31C H 0.226881 0.280629 0.335414 0.063 Uiso 1 1 calc GR
B24 B 0.1901(3) 0.35662(13) 0.61460(19) 0.0251(4) Uani 1 1 d .

loop_
_atom_site_aniso_label
_atom_site_aniso_U_11
_atom_site_aniso_U_22
_atom_site_aniso_U_33
_atom_site_aniso_U_23
_atom_site_aniso_U_13
_atom_site_aniso_U_12
O1 0.0555(11) 0.0514(11) 0.0529(10) -0.0240(8) 0.0046(8) -0.0151(8)
O15 0.0309(7) 0.0617(10) 0.0362(8) 0.0071(7) 0.0059(6) 0.0162(7)
O25 0.0246(6) 0.0251(6) 0.0387(7) -0.0089(6) 0.0085(5) -0.0030(5)
O32 0.0249(7) 0.0295(7) 0.0388(7) -0.0083(6) 0.0081(6) -0.0010(5)
N4 0.0358(9) 0.0279(8) 0.0306(8) -0.0057(7) 0.0067(7) -0.0065(7)
N16 0.0244(8) 0.0345(8) 0.0244(7) 0.0019(6) 0.0042(6) 0.0041(7)
C2 0.0438(15) 0.0690(19) 0.078(2) -0.0389(16) 0.0065(13) -0.0125(14)
C3 0.0379(12) 0.0465(14) 0.0549(14) -0.0194(11) -0.0065(10) -0.0008(11)
C5 0.0478(13) 0.0306(10) 0.0398(11) -0.0100(9) 0.0021(9) -0.0021(9)
C6 0.0753(19) 0.0365(13) 0.0534(15) -0.0121(11) 0.0029(13) -0.0151(13)
C7 0.0327(9) 0.0240(9) 0.0228(8) 0.0004(7) 0.0075(7) -0.0052(7)
C8 0.0328(10) 0.0238(9) 0.0324(9) -0.0018(7) 0.0104(8) 0.0006(8)
C9 0.0248(9) 0.0250(9) 0.0298(9) 0.0006(7) 0.0064(7) -0.0003(7)
C10 0.0264(8) 0.0221(8) 0.0229(8) 0.0014(7) 0.0072(7) -0.0019(7)
C11 0.0283(9) 0.0258(9) 0.0276(9) -0.0013(7) 0.0084(7) 0.0004(7)
C12 0.0249(9) 0.0313(10) 0.0288(9) -0.0019(7) 0.0056(7) -0.0011(8)
C13 0.0248(8) 0.0223(8) 0.0267(8) -0.0023(7) 0.0071(7) -0.0013(7)
C14 0.0253(9) 0.0258(9) 0.0285(9) -0.0028(7) 0.0064(7) -0.0005(7)
C17 0.0338(10) 0.0251(9) 0.0274(9) 0.0009(7) 0.0082(7) 0.0030(8)
C18 0.0379(11) 0.0459(12) 0.0312(10) 0.0051(9) 0.0038(9) -0.0051(9)
C19 0.0561(14) 0.0568(15) 0.0290(10) 0.0048(10) 0.0015(10) -0.0004(12)
C20 0.0698(16) 0.0461(13) 0.0288(10) 0.0102(9) 0.0178(10) 0.0117(12)
C21 0.0534(13) 0.0413(12) 0.0451(12) 0.0052(10) 0.0272(11) 0.0058(11)
C22 0.0346(10) 0.0340(10) 0.0353(10) -0.0013(8) 0.0117(8) 0.0044(8)
C23 0.0268(9) 0.0285(9) 0.0333(9) -0.0051(8) 0.0114(7) -0.0031(7)
C26 0.0320(10) 0.0252(9) 0.0435(11) -0.0104(8) 0.0114(8) -0.0064(8)
C27 0.0309(11) 0.0452(13) 0.0675(16) -0.0273(12) 0.0064(10) -0.0078(10)
C28 0.0645(16) 0.0360(12) 0.0593(14) -0.0041(10) 0.0354(13) -0.0120(11)
C29 0.0327(10) 0.0255(9) 0.0347(10) -0.0068(8) 0.0095(8) -0.0019(8)
C30 0.0458(13) 0.0279(10) 0.0510(13) -0.0066(9) 0.0172(10) 0.0025(9)
C31 0.0509(13) 0.0434(12) 0.0335(11) -0.0056(9) 0.0151(10) 0.0004(10)
B24 0.0263(10) 0.0243(9) 0.0249(10) 0.0006(8) 0.0079(8) -0.0001(8)

loop_
_atom_type_symbol
_atom_type_description
_atom_type_scat_dispersion_real
_atom_type_scat_dispersion_imag
_atom_type_scat_source
C C 0.0181 0.0091 'International Tables Vol C Tables 4.2.6.8 and 6.1.1.4'
H H 0.0000 0.0000 'International Tables Vol C Tables 4.2.6.8 and 6.1.1.4'
B B 0.0090 0.0039 'International Tables Vol C Tables 4.2.6.8 and 6.1.1.4'
N N 0.0311 0.0180 'International Tables Vol C Tables 4.2.6.8 and 6.1.1.4'
O O 0.0492 0.0322 'International Tables Vol C Tables 4.2.6.8 and 6.1.1.4'

loop_
_exptl_crystal_face_index_h
_exptl_crystal_face_index_k
_exptl_crystal_face_index_l
_exptl_crystal_face_perp_dist
0 0 0 0.0280
0 0 0 0.0340
1 0 0 0.3505
-1 0 0 0.3505
0 1 0 0.0171
0 -1 0 0.0734

loop_
_geom_angle_atom_site_label_1
_geom_angle_atom_site_label_2
_geom_angle_atom_site_label_3
_geom_angle
C2 O1 C6 108.9(2)
B24 O25 C26 106.39(14)
B24 O32 C29 107.07(15)
C5 N4 C3 111.03(17)
C7 N4 C3 117.19(17)
C7 N4 C5 118.06(17)
C14 N16 H16 117.9(16)
C14 N16 C17 126.88(16)
C17 N16 H16 115.1(16)
O1 C2 H2A 109.1
O1 C2 H2B 109.1
O1 C2 C3 112.3(2)
H2A C2 H2B 107.9
C3 C2 H2A 109.1
C3 C2 H2B 109.1
N4 C3 C2 110.5(2)
N4 C3 H3A 109.6
N4 C3 H3B 109.6
C2 C3 H3A 109.6
C2 C3 H3B 109.6
H3A C3 H3B 108.1
N4 C5 H5A 109.8
N4 C5 H5B 109.8
N4 C5 C6 109.6(2)
H5A C5 H5B 108.2
C6 C5 H5A 109.8
C6 C5 H5B 109.8
O1 C6 C5 111.7(2)
O1 C6 H6A 109.3
O1 C6 H6B 109.3
C5 C6 H6A 109.3
C5 C6 H6B 109.3
H6A C6 H6B 107.9
C8 C7 N4 122.40(17)
C8 C7 C12 117.22(16)
C12 C7 N4 120.30(17)
C7 C8 H8 119.6
C9 C8 C7 120.78(17)
C9 C8 H8 119.6
C8 C9 H9 119.0
C10 C9 C8 121.99(17)
C10 C9 H9 119.0
C9 C10 C11 117.01(16)
C9 C10 C13 123.09(16)
C11 C10 C13 119.88(16)
C10 C11 H11 119.0
C12 C11 C10 121.91(17)
C12 C11 H11 119.0
C7 C12 H12 119.5
C11 C12 C7 121.08(17)
C11 C12 H12 119.5
C10 C13 H13 108.1
C10 C13 C14 109.15(14)
C10 C13 C23 114.04(14)
C14 C13 H13 108.1
C23 C13 H13 108.1
C23 C13 C14 109.15(15)
O15 C14 N16 123.34(17)
O15 C14 C13 122.22(16)
N16 C14 C13 114.42(15)
C18 C17 N16 121.61(18)
C22 C17 N16 118.20(17)
C22 C17 C18 120.12(18)
C17 C18 H18 120.5
C19 C18 C17 119.1(2)
C19 C18 H18 120.5
C18 C19 H19 119.3
C20 C19 C18 121.4(2)
C20 C19 H19 119.3
C19 C20 H20 120.4
C19 C20 C21 119.1(2)
C21 C20 H20 120.4
C20 C21 H21 119.8
C20 C21 C22 120.4(2)
C22 C21 H21 119.8
C17 C22 C21 119.9(2)
C17 C22 H22 120.0
C21 C22 H22 120.0
C13 C23 H23A 109.1
C13 C23 H23B 109.1
C13 C23 B24 112.52(15)
H23A C23 H23B 107.8
B24 C23 H23A 109.1
B24 C23 H23B 109.1
O25 C26 C27 108.79(17)
O25 C26 C28 106.23(17)
O25 C26 C29 101.74(14)
C27 C26 C28 109.9(2)
C27 C26 C29 115.63(18)
C28 C26 C29 113.67(19)
C26 C27 H27A 109.5
C26 C27 H27B 109.5
C26 C27 H27C 109.5
H27A C27 H27B 109.5
H27A C27 H27C 109.5
H27B C27 H27C 109.5
C26 C28 H28A 109.5
C26 C28 H28B 109.5
C26 C28 H28C 109.5
H28A C28 H28B 109.5
H28A C28 H28C 109.5
H28B C28 H28C 109.5
O32 C29 C26 101.90(14)
O32 C29 C30 108.52(17)
O32 C29 C31 106.52(16)
C30 C29 C26 115.03(18)
C31 C29 C26 113.08(18)
C31 C29 C30 110.94(18)
C29 C30 H30A 109.5
C29 C30 H30B 109.5
C29 C30 H30C 109.5
H30A C30 H30B 109.5
H30A C30 H30C 109.5
H30B C30 H30C 109.5
C29 C31 H31A 109.5
C29 C31 H31B 109.5
C29 C31 H31C 109.5
H31A C31 H31B 109.5
H31A C31 H31C 109.5
H31B C31 H31C 109.5
O25 B24 C23 124.27(17)
O32 B24 O25 112.96(17)
O32 B24 C23 122.78(17)

loop_
_geom_bond_atom_site_label_1
_geom_bond_atom_site_label_2
_geom_bond_distance
O1 C2 1.410(3)
O1 C6 1.413(3)
O15 C14 1.220(2)
O25 C26 1.479(2)
O25 B24 1.372(2)
O32 C29 1.469(2)
O32 B24 1.362(2)
N4 C3 1.461(3)
N4 C5 1.450(3)
N4 C7 1.410(2)
N16 H16 0.85(3)
N16 C14 1.355(2)
N16 C17 1.423(2)
C2 H2A 0.9900
C2 H2B 0.9900
C2 C3 1.512(4)
C3 H3A 0.9900
C3 H3B 0.9900
C5 H5A 0.9900
C5 H5B 0.9900
C5 C6 1.514(3)
C6 H6A 0.9900
C6 H6B 0.9900
C7 C8 1.399(3)
C7 C12 1.401(3)
C8 H8 0.9500
C8 C9 1.392(3)
C9 H9 0.9500
C9 C10 1.385(3)
C10 C11 1.393(3)
C10 C13 1.520(2)
C11 H11 0.9500
C11 C12 1.383(3)
C12 H12 0.9500
C13 H13 1.0000
C13 C14 1.533(2)
C13 C23 1.532(2)
C17 C18 1.388(3)
C17 C22 1.382(3)
C18 H18 0.9500
C18 C19 1.385(3)
C19 H19 0.9500
C19 C20 1.378(4)
C20 H20 0.9500
C20 C21 1.380(4)
C21 H21 0.9500
C21 C22 1.391(3)
C22 H22 0.9500
C23 H23A 0.9900
C23 H23B 0.9900
C23 B24 1.562(3)
C26 C27 1.508(3)
C26 C28 1.528(3)
C26 C29 1.543(3)
C27 H27A 0.9800
C27 H27B 0.9800
C27 H27C 0.9800
C28 H28A 0.9800
C28 H28B 0.9800
C28 H28C 0.9800
C29 C30 1.517(3)
C29 C31 1.515(3)
C30 H30A 0.9800
C30 H30B 0.9800
C30 H30C 0.9800
C31 H31A 0.9800
C31 H31B 0.9800
C31 H31C 0.9800

loop_
_exptl_oxdiff_crystal_face_indexfrac_h
_exptl_oxdiff_crystal_face_indexfrac_k
_exptl_oxdiff_crystal_face_indexfrac_l
_exptl_oxdiff_crystal_face_x
_exptl_oxdiff_crystal_face_y
_exptl_oxdiff_crystal_face_z
-0.0001 0.0009 0.4997 -0.0535 0.0479 -0.0007
0.0001 -0.0009 -0.4997 0.0535 -0.0479 0.0007
0.9993 0.0012 -0.4994 -0.0556 -0.0597 0.2179
-0.9993 -0.0012 0.4994 0.0556 0.0597 -0.2179
-0.0002 0.9994 -0.0004 0.0573 0.0645 0.0323
0.0002 -0.9994 0.0004 -0.0573 -0.0645 -0.0323

loop_
_twin_individual_id
_twin_individual_mass_fraction_refined
1 1.05(19)
2 -0.05(19)
